data_1514728
loop_
_publ_author_name
'Scheetz, Kolbe J.'
'Spaeth, Andrew D.'
'Vorushilov, Alexander S.'
'Powell, Douglas R.'
'Day, Victor W.'
'Barybin, Mikhail V.'

_publ_section_title
;
 The 2,6-dimercaptoazulene motif: efficient synthesis and completely
 regioselective metallation of its 6-mercapto terminus
;
_journal_issue 11
_journal_name_full 'Chemical Science'
_journal_page_first 4267
_journal_paper_doi 10.1039/c3sc51773j
_journal_volume 4
_journal_year 2013
_chemical_formula_moiety 'C34 H30 Au O4 P S2'
_chemical_formula_sum 'C34 H30 Au O4 P S2'
_chemical_formula_weight 794.64
_chemical_melting_point 180.0(10)
_chemical_name_common '[PPh3Au](1,3-diethoxycarbonyl-2-mercapto-6-azulenethiolate)'
_space_group_IT_number 29
_symmetry_cell_setting orthorhombic
_symmetry_space_group_name_Hall 'P 2c -2ac'
_symmetry_space_group_name_H-M 'P c a 21'
_atom_sites_solution_hydrogens geom
_atom_sites_solution_primary direct
_atom_sites_solution_secondary difmap
_audit_creation_method SHELXL-97
_cell_angle_alpha 90.00
_cell_angle_beta 90.00
_cell_angle_gamma 90.00
_cell_formula_units_Z 8
_cell_length_a 23.574(2)
_cell_length_b 11.1504(10)
_cell_length_c 23.342(2)
_cell_measurement_reflns_used 7184
_cell_measurement_temperature 100(2)
_cell_measurement_theta_max 28.27
_cell_measurement_theta_min 2.20
_cell_volume 6135.7(9)
_computing_cell_refinement 'SAINT (Bruker, 2007)'
_computing_data_collection 'SMART (Bruker, 2007)'
_computing_data_reduction 'SAINT (Bruker, 2007)'
_computing_molecular_graphics 'SHELXTL (Sheldrick, 2008)'
_computing_publication_material 'SHELXTL (Sheldrick, 2008)'
_computing_structure_refinement 'SHELXTL (Sheldrick, 2008)'
_computing_structure_solution 'SHELXTL (Sheldrick, 2008)'
_diffrn_ambient_temperature 100(2)
_diffrn_measured_fraction_theta_full 1.000
_diffrn_measured_fraction_theta_max 1.000
_diffrn_measurement_device_type 'CCD Bruker APEX'
_diffrn_measurement_method '\f and \w scans'
_diffrn_radiation_monochromator graphite
_diffrn_radiation_source 'fine-focus sealed tube'
_diffrn_radiation_type MoK\a
_diffrn_radiation_wavelength 0.71073
_diffrn_reflns_av_R_equivalents 0.0404
_diffrn_reflns_av_sigmaI/netI 0.0431
_diffrn_reflns_limit_h_max 28
_diffrn_reflns_limit_h_min -28
_diffrn_reflns_limit_k_max 12
_diffrn_reflns_limit_k_min -13
_diffrn_reflns_limit_l_max 23
_diffrn_reflns_limit_l_min -28
_diffrn_reflns_number 37712
_diffrn_reflns_theta_full 25.25
_diffrn_reflns_theta_max 25.50
_diffrn_reflns_theta_min 1.73
_exptl_absorpt_coefficient_mu 5.022
_exptl_absorpt_correction_T_max 0.5840
_exptl_absorpt_correction_T_min 0.2964
_exptl_absorpt_correction_type multi-scan
_exptl_absorpt_process_details 'SADABS (Sheldrick, 2001)'
_exptl_crystal_colour red
_exptl_crystal_density_diffrn 1.720
_exptl_crystal_density_method 'not measured'
_exptl_crystal_description block
_exptl_crystal_F_000 3136
_exptl_crystal_size_max 0.32
_exptl_crystal_size_mid 0.30
_exptl_crystal_size_min 0.12
_refine_diff_density_max 1.203
_refine_diff_density_min -0.548
_refine_diff_density_rms 0.103
_refine_ls_abs_structure_details 'Flack H D (1983), Acta Cryst. A39, 876-881'
_refine_ls_abs_structure_Flack 0.240(6)
_refine_ls_extinction_method none
_refine_ls_goodness_of_fit_ref 0.998
_refine_ls_hydrogen_treatment mixed
_refine_ls_matrix_type full
_refine_ls_number_parameters 768
_refine_ls_number_reflns 10050
_refine_ls_number_restraints 1
_refine_ls_restrained_S_all 0.998
_refine_ls_R_factor_all 0.0342
_refine_ls_R_factor_gt 0.0294
_refine_ls_shift/su_max 0.030
_refine_ls_shift/su_mean 0.001
_refine_ls_structure_factor_coef Fsqd
_refine_ls_weighting_details 'calc w=1/[\s^2^(Fo^2^)+(0.0320P)^2^+11.4000P] where P=(Fo^2^+2Fc^2^)/3'
_refine_ls_weighting_scheme calc
_refine_ls_wR_factor_gt 0.0698
_refine_ls_wR_factor_ref 0.0721
_reflns_number_gt 9157
_reflns_number_total 10050
_reflns_threshold_expression I>2\s(I)
_cod_data_source_file c3sc51773j.txt
_cod_data_source_block 12027
_cod_depositor_comments
;
The following automatic conversions were performed:

'_chemical_melting_point' value '179 - 181' was changed to
'180.0(10)' - the average value was taken and precision was
estimated.

Automatic conversion script
Id: cif_fix_values 2281 2013-09-26 08:29:07Z andrius 

The following automatic conversions were performed:

data name '_iucr_refine_instruction_details' was replaced with
'_iucr_refine_instructions_details' as specified in the replacement
file 'data/replacement-values/replacement_tags.lst'.

Automatic conversion script
Id: cif_correct_tags 9268 2022-04-12 08:56:07Z antanas 
;
_cod_database_code 1514728

loop_
_symmetry_equiv_pos_as_xyz
'x, y, z'
'-x, -y, z+1/2'
'x+1/2, -y, z'
'-x+1/2, y, z+1/2'

loop_
_atom_site_label
_atom_site_type_symbol
_atom_site_fract_x
_atom_site_fract_y
_atom_site_fract_z
_atom_site_U_iso_or_equiv
_atom_site_adp_type
_atom_site_occupancy
_atom_site_symmetry_multiplicity
_atom_site_calc_flag
_atom_site_refinement_flags
Au1A Au 0.511393(8) 0.22633(2) 0.546817(10) 0.01557(7) Uani 1 1 d .
S1A S 0.75786(7) 0.91000(17) 0.47579(10) 0.0251(4) Uani 1 1 d .
H1A H 0.762(3) 0.920(6) 0.527(3) 0.030 Uiso 1 1 d .
S2A S 0.55849(7) 0.24323(15) 0.45997(8) 0.0179(4) Uani 1 1 d .
P1A P 0.46345(7) 0.21203(15) 0.63066(9) 0.0149(4) Uani 1 1 d .
O1A O 0.74025(19) 0.8309(4) 0.5987(2) 0.0236(11) Uani 1 1 d .
O2A O 0.69756(19) 0.6607(4) 0.6216(2) 0.0232(11) Uani 1 1 d .
O3A O 0.7198(2) 0.6713(5) 0.3262(2) 0.0332(13) Uani 1 1 d .
O4A O 0.7378(2) 0.8551(4) 0.3603(2) 0.0265(12) Uani 1 1 d .
C1A C 0.7030(3) 0.7079(6) 0.5239(3) 0.0156(16) Uani 1 1 d .
C2A C 0.7206(3) 0.7738(6) 0.4760(3) 0.0190(16) Uani 1 1 d .
C3A C 0.7044(3) 0.7116(7) 0.4256(3) 0.0209(17) Uani 1 1 d .
C4A C 0.6498(3) 0.5259(6) 0.4043(3) 0.0191(16) Uani 1 1 d .
H4A H 0.6570 0.5410 0.3649 0.023 Uiso 1 1 calc R
C5A C 0.6172(3) 0.4266(6) 0.4150(3) 0.0194(16) Uani 1 1 d .
H5A H 0.6039 0.3863 0.3818 0.023 Uiso 1 1 calc R
C6A C 0.6004(3) 0.3744(6) 0.4672(3) 0.0168(15) Uani 1 1 d .
C7A C 0.6166(3) 0.4156(6) 0.5209(3) 0.0195(16) Uani 1 1 d .
H7A H 0.6044 0.3673 0.5521 0.023 Uiso 1 1 calc R
C8A C 0.6473(2) 0.5144(5) 0.5360(3) 0.0178(14) Uani 1 1 d .
H8A H 0.6520 0.5239 0.5762 0.021 Uiso 1 1 calc R
C9A C 0.6731(3) 0.6044(6) 0.5035(3) 0.0179(15) Uani 1 1 d .
C10A C 0.6737(3) 0.6077(6) 0.4417(3) 0.0184(16) Uani 1 1 d .
C11A C 0.7158(3) 0.7405(7) 0.5823(4) 0.0223(19) Uani 1 1 d .
C12A C 0.7105(3) 0.6860(7) 0.6821(3) 0.0246(18) Uani 1 1 d .
H12A H 0.6924 0.7620 0.6942 0.030 Uiso 1 1 calc R
H12B H 0.7520 0.6931 0.6878 0.030 Uiso 1 1 calc R
C13A C 0.6874(3) 0.5826(6) 0.7165(3) 0.0248(17) Uani 1 1 d .
H13A H 0.6460 0.5796 0.7124 0.037 Uiso 1 1 calc R
H13B H 0.6972 0.5934 0.7570 0.037 Uiso 1 1 calc R
H13C H 0.7039 0.5074 0.7025 0.037 Uiso 1 1 calc R
C14A C 0.7205(3) 0.7417(6) 0.3660(3) 0.0235(17) Uani 1 1 d .
C15A C 0.7605(3) 0.8880(8) 0.3049(3) 0.032(2) Uani 1 1 d .
H15A H 0.7859 0.8233 0.2912 0.039 Uiso 1 1 calc R
H15B H 0.7836 0.9618 0.3090 0.039 Uiso 1 1 calc R
C16A C 0.7148(3) 0.9092(8) 0.2614(4) 0.037(2) Uani 1 1 d .
H16A H 0.6865 0.9644 0.2772 0.056 Uiso 1 1 calc R
H16B H 0.6966 0.8328 0.2518 0.056 Uiso 1 1 calc R
H16C H 0.7315 0.9441 0.2268 0.056 Uiso 1 1 calc R
C17A C 0.5108(2) 0.2192(6) 0.6929(4) 0.0181(18) Uani 1 1 d .
C18A C 0.5569(3) 0.2974(6) 0.6900(3) 0.0191(15) Uani 1 1 d .
H18A H 0.5645 0.3401 0.6556 0.023 Uiso 1 1 calc R
C19A C 0.5915(3) 0.3127(7) 0.7369(3) 0.0224(16) Uani 1 1 d .
H19A H 0.6225 0.3671 0.7353 0.027 Uiso 1 1 calc R
C20A C 0.5812(3) 0.2497(7) 0.7857(4) 0.0271(17) Uani 1 1 d .
H20A H 0.6051 0.2601 0.8180 0.032 Uiso 1 1 calc R
C21A C 0.5366(3) 0.1711(7) 0.7885(4) 0.0293(18) Uani 1 1 d .
H21A H 0.5305 0.1262 0.8225 0.035 Uiso 1 1 calc R
C22A C 0.5005(3) 0.1564(8) 0.7427(4) 0.029(2) Uani 1 1 d .
H22A H 0.4689 0.1038 0.7454 0.035 Uiso 1 1 calc R
C23A C 0.4122(3) 0.3328(6) 0.6416(3) 0.0177(16) Uani 1 1 d .
C24A C 0.3953(3) 0.4033(7) 0.5964(3) 0.0263(17) Uani 1 1 d .
H24A H 0.4108 0.3909 0.5593 0.032 Uiso 1 1 calc R
C25A C 0.3553(3) 0.4929(8) 0.6054(4) 0.035(2) Uani 1 1 d .
H25A H 0.3432 0.5415 0.5742 0.042 Uiso 1 1 calc R
C26A C 0.3331(3) 0.5116(7) 0.6590(3) 0.0233(17) Uani 1 1 d .
H26A H 0.3059 0.5734 0.6646 0.028 Uiso 1 1 calc R
C27A C 0.3496(3) 0.4428(7) 0.7045(4) 0.0263(18) Uani 1 1 d .
H27A H 0.3338 0.4563 0.7414 0.032 Uiso 1 1 calc R
C28A C 0.3896(3) 0.3530(6) 0.6966(3) 0.0208(15) Uani 1 1 d .
H28A H 0.4017 0.3054 0.7280 0.025 Uiso 1 1 calc R
C29A C 0.4230(3) 0.0748(6) 0.6387(3) 0.0152(16) Uani 1 1 d .
C30A C 0.4504(3) -0.0317(7) 0.6509(3) 0.0225(17) Uani 1 1 d .
H30A H 0.4903 -0.0323 0.6566 0.027 Uiso 1 1 calc R
C31A C 0.4200(3) -0.1379(7) 0.6550(3) 0.0227(17) Uani 1 1 d .
H31A H 0.4389 -0.2109 0.6637 0.027 Uiso 1 1 calc R
C32A C 0.3619(3) -0.1360(7) 0.6461(3) 0.0192(17) Uani 1 1 d .
H32A H 0.3408 -0.2084 0.6490 0.023 Uiso 1 1 calc R
C33A C 0.3345(3) -0.0315(6) 0.6334(3) 0.0186(15) Uani 1 1 d .
H33A H 0.2947 -0.0319 0.6269 0.022 Uiso 1 1 calc R
C34A C 0.3644(2) 0.0747(6) 0.6298(3) 0.0161(15) Uani 1 1 d .
H34A H 0.3452 0.1474 0.6214 0.019 Uiso 1 1 calc R
Au1B Au 0.257865(8) 0.72326(2) 0.539559(10) 0.01562(7) Uani 1 1 d .
S1B S 0.01475(7) 1.40395(16) 0.62809(9) 0.0242(4) Uani 1 1 d .
H1B H 0.019(3) 1.428(6) 0.580(3) 0.029 Uiso 1 1 d .
S2B S 0.21361(7) 0.73428(15) 0.62814(8) 0.0180(4) Uani 1 1 d .
P1B P 0.30606(7) 0.71845(16) 0.45587(9) 0.0163(4) Uani 1 1 d .
O1B O 0.02315(19) 1.3244(5) 0.5038(2) 0.0277(12) Uani 1 1 d .
O2B O 0.07028(19) 1.1604(4) 0.4770(2) 0.0233(11) Uani 1 1 d .
O3B O 0.0910(2) 1.1991(4) 0.7755(2) 0.0303(12) Uani 1 1 d .
O4B O 0.0298(2) 1.3347(5) 0.7412(2) 0.0270(12) Uani 1 1 d .
C1B C 0.0652(3) 1.1996(6) 0.5756(3) 0.0172(16) Uani 1 1 d .
C2B C 0.0521(3) 1.2678(6) 0.6260(3) 0.0187(15) Uani 1 1 d .
C3B C 0.0728(3) 1.2077(6) 0.6750(3) 0.0175(16) Uani 1 1 d .
C4B C 0.1298(3) 1.0193(6) 0.6918(3) 0.0166(15) Uani 1 1 d .
H4B H 0.1266 1.0349 0.7316 0.020 Uiso 1 1 calc R
C5B C 0.1605(2) 0.9203(6) 0.6782(3) 0.0151(14) Uani 1 1 d .
H5B H 0.1770 0.8806 0.7101 0.018 Uiso 1 1 calc R
C6B C 0.1719(2) 0.8673(6) 0.6258(3) 0.0152(15) Uani 1 1 d .
C7B C 0.1508(3) 0.9057(6) 0.5733(3) 0.0167(15) Uani 1 1 d .
H7B H 0.1601 0.8552 0.5418 0.020 Uiso 1 1 calc R
C8B C 0.1185(2) 1.0057(6) 0.5590(3) 0.0189(16) Uani 1 1 d .
H8B H 0.1098 1.0132 0.5194 0.023 Uiso 1 1 calc R
C9B C 0.0967(3) 1.0968(6) 0.5937(3) 0.0163(15) Uani 1 1 d .
C10B C 0.1018(3) 1.1028(6) 0.6560(3) 0.0183(17) Uani 1 1 d .
C11B C 0.0504(3) 1.2352(6) 0.5180(4) 0.0266(19) Uani 1 1 d .
C12B C 0.0567(3) 1.1883(7) 0.4186(3) 0.0174(16) Uani 1 1 d .
H12C H 0.0716 1.2685 0.4082 0.021 Uiso 1 1 calc R
H12D H 0.0151 1.1880 0.4128 0.021 Uiso 1 1 calc R
C13B C 0.0843(3) 1.0931(7) 0.3829(3) 0.0301(19) Uani 1 1 d .
H13D H 0.1253 1.0932 0.3899 0.045 Uiso 1 1 calc R
H13E H 0.0770 1.1091 0.3423 0.045 Uiso 1 1 calc R
H13F H 0.0686 1.0146 0.3932 0.045 Uiso 1 1 calc R
C14B C 0.0664(3) 1.2429(6) 0.7348(3) 0.0220(16) Uani 1 1 d .
C15B C 0.0238(3) 1.3846(8) 0.7983(3) 0.029(2) Uani 1 1 d .
H15C H 0.0603 1.4186 0.8116 0.035 Uiso 1 1 calc R
H15D H 0.0117 1.3218 0.8256 0.035 Uiso 1 1 calc R
C16B C -0.0204(3) 1.4812(8) 0.7943(3) 0.033(2) Uani 1 1 d .
H16D H -0.0552 1.4478 0.7778 0.050 Uiso 1 1 calc R
H16E H -0.0064 1.5461 0.7697 0.050 Uiso 1 1 calc R
H16F H -0.0283 1.5128 0.8326 0.050 Uiso 1 1 calc R
C17B C 0.2607(2) 0.7276(6) 0.3932(4) 0.0165(17) Uani 1 1 d .
C18B C 0.2127(3) 0.8015(6) 0.3957(3) 0.0206(16) Uani 1 1 d .
H18B H 0.2038 0.8422 0.4303 0.025 Uiso 1 1 calc R
C19B C 0.1786(3) 0.8156(7) 0.3488(3) 0.0237(17) Uani 1 1 d .
H19B H 0.1464 0.8668 0.3509 0.028 Uiso 1 1 calc R
C20B C 0.1904(3) 0.7560(7) 0.2985(3) 0.030(2) Uani 1 1 d .
H20B H 0.1665 0.7660 0.2660 0.036 Uiso 1 1 calc R
C21B C 0.2379(3) 0.6806(8) 0.2953(4) 0.034(2) Uani 1 1 d .
H21B H 0.2464 0.6393 0.2608 0.040 Uiso 1 1 calc R
C22B C 0.2722(3) 0.6668(7) 0.3431(3) 0.0224(16) Uani 1 1 d .
H22B H 0.3040 0.6147 0.3412 0.027 Uiso 1 1 calc R
C23B C 0.3553(3) 0.8438(6) 0.4489(3) 0.0146(16) Uani 1 1 d .
C24B C 0.3921(3) 0.8679(6) 0.4941(3) 0.0220(16) Uani 1 1 d .
H24B H 0.3897 0.8225 0.5285 0.026 Uiso 1 1 calc R
C25B C 0.4326(3) 0.9586(6) 0.4891(3) 0.0222(16) Uani 1 1 d .
H25B H 0.4592 0.9721 0.5189 0.027 Uiso 1 1 calc R
C26B C 0.4335(3) 1.0265(7) 0.4419(3) 0.0240(18) Uani 1 1 d .
H26B H 0.4604 1.0897 0.4393 0.029 Uiso 1 1 calc R
C27B C 0.3959(3) 1.0072(7) 0.3959(4) 0.0248(17) Uani 1 1 d .
H27B H 0.3967 1.0569 0.3629 0.030 Uiso 1 1 calc R
C28B C 0.3579(3) 0.9141(6) 0.4004(3) 0.0221(16) Uani 1 1 d .
H28B H 0.3330 0.8979 0.3694 0.027 Uiso 1 1 calc R
C29B C 0.3485(3) 0.5842(6) 0.4458(3) 0.0165(15) Uani 1 1 d .
C30B C 0.3214(3) 0.4730(7) 0.4441(4) 0.0241(18) Uani 1 1 d .
H30B H 0.2814 0.4691 0.4480 0.029 Uiso 1 1 calc R
C31B C 0.3518(3) 0.3694(7) 0.4368(4) 0.031(2) Uani 1 1 d .
H31B H 0.3326 0.2948 0.4334 0.037 Uiso 1 1 calc R
C32B C 0.4111(3) 0.3736(7) 0.4343(3) 0.0220(18) Uani 1 1 d .
H32B H 0.4322 0.3017 0.4299 0.026 Uiso 1 1 calc R
C33B C 0.4389(3) 0.4827(6) 0.4382(3) 0.0226(16) Uani 1 1 d .
H33B H 0.4792 0.4859 0.4369 0.027 Uiso 1 1 calc R
C34B C 0.4079(3) 0.5857(7) 0.4438(3) 0.0202(16) Uani 1 1 d .
H34B H 0.4272 0.6604 0.4464 0.024 Uiso 1 1 calc R

loop_
_atom_site_aniso_label
_atom_site_aniso_U_11
_atom_site_aniso_U_22
_atom_site_aniso_U_33
_atom_site_aniso_U_23
_atom_site_aniso_U_13
_atom_site_aniso_U_12
Au1A 0.01425(10) 0.01741(12) 0.01504(15) -0.00006(17) 0.00060(12) -0.00208(8)
S1A 0.0270(9) 0.0184(10) 0.0300(12) -0.0013(8) 0.0074(8) -0.0057(7)
S2A 0.0178(8) 0.0208(9) 0.0151(10) -0.0014(7) 0.0008(7) -0.0046(7)
P1A 0.0136(7) 0.0157(9) 0.0154(10) 0.0005(8) 0.0009(7) 0.0009(7)
O1A 0.023(2) 0.021(3) 0.026(3) -0.001(2) -0.005(2) -0.011(2)
O2A 0.025(2) 0.024(3) 0.021(3) -0.002(2) -0.004(2) -0.007(2)
O3A 0.045(3) 0.025(3) 0.029(4) -0.001(3) 0.015(3) -0.008(3)
O4A 0.036(3) 0.024(3) 0.019(3) 0.005(2) 0.007(2) -0.010(2)
C1A 0.010(3) 0.016(4) 0.021(4) -0.002(3) 0.000(3) -0.003(3)
C2A 0.014(3) 0.017(4) 0.026(4) -0.003(3) 0.006(3) 0.005(3)
C3A 0.025(4) 0.019(4) 0.019(4) 0.004(3) 0.000(3) 0.007(3)
C4A 0.021(3) 0.021(4) 0.015(4) -0.001(3) 0.005(3) 0.004(3)
C5A 0.015(3) 0.024(4) 0.018(4) -0.005(3) -0.003(3) 0.002(3)
C6A 0.014(3) 0.020(4) 0.016(4) 0.008(3) -0.001(3) 0.000(3)
C7A 0.025(3) 0.017(4) 0.017(4) 0.003(3) 0.000(3) -0.002(3)
C8A 0.013(3) 0.027(3) 0.014(4) 0.001(3) -0.004(3) -0.002(2)
C9A 0.016(3) 0.018(4) 0.019(4) 0.004(3) 0.002(3) 0.007(3)
C10A 0.012(3) 0.022(4) 0.021(4) -0.001(3) -0.001(3) 0.007(3)
C11A 0.007(3) 0.015(4) 0.045(6) 0.008(3) -0.001(3) -0.003(3)
C12A 0.026(4) 0.031(5) 0.017(4) -0.009(3) -0.009(3) 0.001(3)
C13A 0.028(3) 0.021(4) 0.025(5) -0.001(3) -0.005(3) -0.003(3)
C14A 0.024(4) 0.019(4) 0.027(5) 0.004(3) 0.003(3) -0.003(3)
C15A 0.034(5) 0.035(5) 0.028(6) 0.006(4) 0.003(3) -0.016(4)
C16A 0.046(5) 0.031(5) 0.034(5) -0.006(4) 0.014(4) 0.011(4)
C17A 0.014(3) 0.019(4) 0.022(5) -0.001(3) 0.003(3) 0.003(3)
C18A 0.027(3) 0.008(3) 0.022(4) 0.003(3) -0.005(3) 0.002(3)
C19A 0.020(3) 0.020(4) 0.027(5) -0.004(3) -0.001(3) 0.000(3)
C20A 0.024(3) 0.039(5) 0.018(4) 0.000(4) -0.004(3) 0.004(3)
C21A 0.021(4) 0.042(5) 0.024(4) 0.010(4) -0.002(3) 0.002(3)
C22A 0.017(3) 0.044(5) 0.027(5) 0.006(4) 0.006(3) -0.005(3)
C23A 0.015(3) 0.012(4) 0.027(5) -0.006(3) -0.001(3) -0.005(3)
C24A 0.025(4) 0.034(5) 0.020(4) 0.008(3) 0.008(3) 0.007(3)
C25A 0.037(4) 0.045(5) 0.024(5) 0.022(4) -0.001(4) 0.013(4)
C26A 0.025(4) 0.015(4) 0.031(5) -0.004(4) 0.003(3) 0.003(3)
C27A 0.020(3) 0.035(5) 0.024(5) -0.009(4) -0.001(3) 0.000(3)
C28A 0.022(3) 0.024(4) 0.016(4) 0.007(3) -0.002(3) 0.002(3)
C29A 0.017(3) 0.017(4) 0.011(4) -0.001(3) 0.003(3) -0.002(3)
C30A 0.010(3) 0.031(5) 0.026(5) 0.004(3) 0.001(3) 0.007(3)
C31A 0.021(3) 0.022(4) 0.026(5) 0.004(3) 0.002(3) 0.004(3)
C32A 0.020(4) 0.021(4) 0.017(4) -0.003(3) 0.008(3) -0.007(3)
C33A 0.018(3) 0.027(4) 0.011(4) -0.003(3) 0.001(3) 0.002(3)
C34A 0.019(3) 0.010(3) 0.019(4) -0.001(3) -0.005(3) 0.005(3)
Au1B 0.01356(10) 0.01711(12) 0.01619(15) -0.00022(17) 0.00144(12) 0.00172(8)
S1B 0.0289(9) 0.0178(9) 0.0258(12) 0.0000(8) -0.0007(8) 0.0049(7)
S2B 0.0177(8) 0.0192(9) 0.0171(10) 0.0027(8) 0.0015(7) 0.0037(7)
P1B 0.0144(8) 0.0165(9) 0.0181(11) -0.0020(8) 0.0019(7) 0.0005(7)
O1B 0.025(2) 0.031(3) 0.027(3) 0.001(2) -0.005(2) 0.003(2)
O2B 0.029(3) 0.022(3) 0.019(3) -0.003(2) -0.002(2) 0.006(2)
O3B 0.042(3) 0.026(3) 0.023(3) -0.006(2) -0.001(3) 0.012(2)
O4B 0.029(3) 0.031(3) 0.022(3) -0.002(2) 0.002(2) 0.012(2)
C1B 0.011(3) 0.017(4) 0.023(4) -0.007(3) -0.001(3) -0.005(3)
C2B 0.017(3) 0.015(4) 0.024(4) -0.003(3) -0.002(3) -0.006(3)
C3B 0.012(3) 0.020(4) 0.021(4) 0.001(3) 0.001(3) -0.006(3)
C4B 0.019(3) 0.022(4) 0.008(4) -0.001(3) -0.006(3) -0.006(3)
C5B 0.016(3) 0.019(4) 0.011(4) 0.002(3) -0.005(3) 0.004(3)
C6B 0.010(3) 0.017(4) 0.019(4) 0.002(3) 0.000(3) -0.007(2)
C7B 0.016(3) 0.021(4) 0.014(4) -0.005(3) 0.000(3) -0.002(3)
C8B 0.016(3) 0.022(4) 0.019(4) 0.001(3) -0.005(3) -0.002(3)
C9B 0.017(3) 0.014(4) 0.018(4) 0.000(3) 0.001(3) -0.001(3)
C10B 0.015(3) 0.012(4) 0.029(5) 0.000(3) -0.005(3) 0.000(3)
C11B 0.024(4) 0.010(4) 0.046(5) -0.003(3) -0.005(3) 0.003(3)
C12B 0.017(3) 0.023(4) 0.012(4) 0.008(3) -0.005(3) 0.004(3)
C13B 0.032(4) 0.038(5) 0.021(5) -0.003(4) -0.013(3) 0.004(4)
C14B 0.018(3) 0.023(4) 0.026(5) 0.001(3) 0.003(3) 0.001(3)
C15B 0.034(4) 0.032(5) 0.021(6) -0.006(3) 0.005(3) 0.003(4)
C16B 0.035(4) 0.032(5) 0.033(6) 0.004(3) 0.017(4) 0.011(3)
C17B 0.015(3) 0.014(4) 0.021(5) -0.001(3) 0.001(3) -0.009(3)
C18B 0.022(3) 0.020(4) 0.020(4) -0.005(3) 0.005(3) 0.001(3)
C19B 0.025(4) 0.023(4) 0.023(5) 0.002(3) 0.001(3) 0.007(3)
C20B 0.033(4) 0.029(5) 0.028(6) 0.007(3) -0.004(3) 0.000(4)
C21B 0.034(5) 0.036(4) 0.031(6) -0.010(4) 0.005(4) 0.002(3)
C22B 0.021(3) 0.029(4) 0.017(4) -0.004(3) 0.001(3) -0.003(3)
C23B 0.015(3) 0.009(3) 0.020(4) 0.000(3) 0.007(3) 0.003(3)
C24B 0.029(4) 0.017(4) 0.020(4) -0.004(3) 0.001(3) -0.005(3)
C25B 0.017(3) 0.025(4) 0.024(5) -0.003(3) -0.002(3) -0.005(3)
C26B 0.021(4) 0.017(4) 0.034(5) -0.015(4) 0.000(3) -0.005(3)
C27B 0.023(3) 0.023(4) 0.029(5) 0.002(3) 0.002(3) 0.003(3)
C28B 0.019(3) 0.021(4) 0.027(5) -0.005(3) -0.001(3) 0.003(3)
C29B 0.010(3) 0.023(4) 0.016(4) -0.006(3) 0.002(3) -0.001(3)
C30B 0.014(3) 0.022(4) 0.037(5) -0.003(4) 0.003(3) -0.008(3)
C31B 0.033(4) 0.015(4) 0.045(6) -0.006(4) -0.002(4) -0.001(3)
C32B 0.027(4) 0.016(4) 0.023(5) 0.000(3) 0.004(3) 0.004(3)
C33B 0.017(3) 0.026(4) 0.025(4) 0.000(3) 0.000(3) 0.000(3)
C34B 0.018(3) 0.022(4) 0.020(4) 0.003(3) 0.003(3) -0.003(3)

loop_
_atom_type_symbol
_atom_type_description
_atom_type_scat_dispersion_real
_atom_type_scat_dispersion_imag
_atom_type_scat_source
C C 0.0033 0.0016 'International Tables Vol C Tables 4.2.6.8 and 6.1.1.4'
H H 0.0000 0.0000 'International Tables Vol C Tables 4.2.6.8 and 6.1.1.4'
O O 0.0106 0.0060 'International Tables Vol C Tables 4.2.6.8 and 6.1.1.4'
P P 0.1023 0.0942 'International Tables Vol C Tables 4.2.6.8 and 6.1.1.4'
S S 0.1246 0.1234 'International Tables Vol C Tables 4.2.6.8 and 6.1.1.4'
Au Au -2.0133 8.8022 'International Tables Vol C Tables 4.2.6.8 and 6.1.1.4'

loop_
_geom_angle_atom_site_label_1
_geom_angle_atom_site_label_2
_geom_angle_atom_site_label_3
_geom_angle
P1A Au1A S2A 178.56(6)
C2A S1A H1A 97(3)
C6A S2A Au1A 104.5(2)
C29A P1A C23A 105.1(3)
C29A P1A C17A 105.9(3)
C23A P1A C17A 105.1(3)
C29A P1A Au1A 114.3(2)
C23A P1A Au1A 113.5(3)
C17A P1A Au1A 112.2(2)
C11A O2A C12A 117.4(6)
C14A O4A C15A 116.3(6)
C2A C1A C9A 107.5(6)
C2A C1A C11A 124.1(6)
C9A C1A C11A 128.3(6)
C1A C2A C3A 109.1(6)
C1A C2A S1A 127.1(6)
C3A C2A S1A 123.8(6)
C2A C3A C10A 108.5(7)
C2A C3A C14A 126.8(7)
C10A C3A C14A 124.5(7)
C5A C4A C10A 130.3(7)
C5A C4A H4A 114.9
C10A C4A H4A 114.9
C4A C5A C6A 130.5(7)
C4A C5A H5A 114.7
C6A C5A H5A 114.7
C7A C6A C5A 124.5(6)
C7A C6A S2A 120.8(5)
C5A C6A S2A 114.6(5)
C8A C7A C6A 130.3(7)
C8A C7A H7A 114.9
C6A C7A H7A 114.9
C7A C8A C9A 132.1(7)
C7A C8A H8A 114.0
C9A C8A H8A 114.0
C8A C9A C1A 127.6(7)
C8A C9A C10A 124.5(7)
C1A C9A C10A 107.9(6)
C4A C10A C3A 125.4(7)
C4A C10A C9A 127.7(7)
C3A C10A C9A 106.9(7)
O1A C11A O2A 118.8(7)
O1A C11A C1A 127.0(7)
O2A C11A C1A 114.1(6)
O2A C12A C13A 106.8(6)
O2A C12A H12A 110.4
C13A C12A H12A 110.4
O2A C12A H12B 110.4
C13A C12A H12B 110.4
H12A C12A H12B 108.6
C12A C13A H13A 109.5
C12A C13A H13B 109.5
H13A C13A H13B 109.5
C12A C13A H13C 109.5
H13A C13A H13C 109.5
H13B C13A H13C 109.5
O3A C14A O4A 122.5(7)
O3A C14A C3A 124.7(7)
O4A C14A C3A 112.8(7)
O4A C15A C16A 112.3(6)
O4A C15A H15A 109.2
C16A C15A H15A 109.2
O4A C15A H15B 109.2
C16A C15A H15B 109.2
H15A C15A H15B 107.9
C15A C16A H16A 109.5
C15A C16A H16B 109.5
H16A C16A H16B 109.5
C15A C16A H16C 109.5
H16A C16A H16C 109.5
H16B C16A H16C 109.5
C22A C17A C18A 119.7(7)
C22A C17A P1A 122.6(5)
C18A C17A P1A 117.6(6)
C19A C18A C17A 120.0(7)
C19A C18A H18A 120.0
C17A C18A H18A 120.0
C20A C19A C18A 119.8(7)
C20A C19A H19A 120.1
C18A C19A H19A 120.1
C19A C20A C21A 120.6(8)
C19A C20A H20A 119.7
C21A C20A H20A 119.7
C20A C21A C22A 120.9(8)
C20A C21A H21A 119.5
C22A C21A H21A 119.5
C21A C22A C17A 119.0(7)
C21A C22A H22A 120.5
C17A C22A H22A 120.5
C24A C23A C28A 119.9(6)
C24A C23A P1A 120.4(6)
C28A C23A P1A 119.7(6)
C23A C24A C25A 119.5(7)
C23A C24A H24A 120.3
C25A C24A H24A 120.3
C26A C25A C24A 120.4(7)
C26A C25A H25A 119.8
C24A C25A H25A 119.8
C27A C26A C25A 121.0(7)
C27A C26A H26A 119.5
C25A C26A H26A 119.5
C26A C27A C28A 119.6(7)
C26A C27A H27A 120.2
C28A C27A H27A 120.2
C27A C28A C23A 119.6(7)
C27A C28A H28A 120.2
C23A C28A H28A 120.2
C30A C29A C34A 119.4(6)
C30A C29A P1A 120.1(5)
C34A C29A P1A 120.4(5)
C29A C30A C31A 120.5(6)
C29A C30A H30A 119.7
C31A C30A H30A 119.7
C30A C31A C32A 119.2(7)
C30A C31A H31A 120.4
C32A C31A H31A 120.4
C33A C32A C31A 120.8(7)
C33A C32A H32A 119.6
C31A C32A H32A 119.6
C32A C33A C34A 120.3(6)
C32A C33A H33A 119.9
C34A C33A H33A 119.9
C33A C34A C29A 119.8(6)
C33A C34A H34A 120.1
C29A C34A H34A 120.1
P1B Au1B S2B 176.20(6)
C2B S1B H1B 97(4)
C6B S2B Au1B 105.4(2)
C17B P1B C29B 105.5(3)
C17B P1B C23B 105.0(3)
C29B P1B C23B 105.6(3)
C17B P1B Au1B 113.5(2)
C29B P1B Au1B 114.1(2)
C23B P1B Au1B 112.3(2)
C11B O2B C12B 117.5(6)
C14B O4B C15B 117.1(6)
C9B C1B C2B 107.2(7)
C9B C1B C11B 128.3(6)
C2B C1B C11B 124.4(6)
C3B C2B C1B 109.7(6)
C3B C2B S1B 124.1(6)
C1B C2B S1B 126.1(6)
C2B C3B C10B 107.7(7)
C2B C3B C14B 127.7(7)
C10B C3B C14B 124.5(7)
C5B C4B C10B 130.3(7)
C5B C4B H4B 114.8
C10B C4B H4B 114.8
C4B C5B C6B 131.0(7)
C4B C5B H5B 114.5
C6B C5B H5B 114.5
C5B C6B C7B 125.3(6)
C5B C6B S2B 115.8(5)
C7B C6B S2B 118.8(5)
C6B C7B C8B 130.8(7)
C6B C7B H7B 114.6
C8B C7B H7B 114.6
C7B C8B C9B 130.2(7)
C7B C8B H8B 114.9
C9B C8B H8B 114.9
C8B C9B C1B 127.1(7)
C8B C9B C10B 125.4(6)
C1B C9B C10B 107.5(6)
C4B C10B C3B 125.6(7)
C4B C10B C9B 126.6(6)
C3B C10B C9B 107.8(6)
O1B C11B O2B 119.2(8)
O1B C11B C1B 126.9(7)
O2B C11B C1B 113.9(6)
O2B C12B C13B 106.1(6)
O2B C12B H12C 110.5
C13B C12B H12C 110.5
O2B C12B H12D 110.5
C13B C12B H12D 110.5
H12C C12B H12D 108.7
C12B C13B H13D 109.5
C12B C13B H13E 109.5
H13D C13B H13E 109.5
C12B C13B H13F 109.5
H13D C13B H13F 109.5
H13E C13B H13F 109.5
O3B C14B O4B 121.6(7)
O3B C14B C3B 126.3(6)
O4B C14B C3B 112.1(6)
O4B C15B C16B 106.6(6)
O4B C15B H15C 110.4
C16B C15B H15C 110.4
O4B C15B H15D 110.4
C16B C15B H15D 110.4
H15C C15B H15D 108.6
C15B C16B H16D 109.5
C15B C16B H16E 109.5
H16D C16B H16E 109.5
C15B C16B H16F 109.5
H16D C16B H16F 109.5
H16E C16B H16F 109.5
C22B C17B C18B 118.9(7)
C22B C17B P1B 122.7(5)
C18B C17B P1B 118.3(6)
C19B C18B C17B 120.6(7)
C19B C18B H18B 119.7
C17B C18B H18B 119.7
C18B C19B C20B 120.5(7)
C18B C19B H19B 119.8
C20B C19B H19B 119.8
C19B C20B C21B 119.7(7)
C19B C20B H20B 120.1
C21B C20B H20B 120.1
C22B C21B C20B 119.4(8)
C22B C21B H21B 120.3
C20B C21B H21B 120.3
C17B C22B C21B 120.9(7)
C17B C22B H22B 119.6
C21B C22B H22B 119.6
C28B C23B C24B 118.9(7)
C28B C23B P1B 122.6(6)
C24B C23B P1B 118.5(5)
C25B C24B C23B 120.2(7)
C25B C24B H24B 119.9
C23B C24B H24B 119.9
C26B C25B C24B 119.4(7)
C26B C25B H25B 120.3
C24B C25B H25B 120.3
C25B C26B C27B 122.1(7)
C25B C26B H26B 119.0
C27B C26B H26B 119.0
C28B C27B C26B 117.8(8)
C28B C27B H27B 121.1
C26B C27B H27B 121.1
C27B C28B C23B 121.5(7)
C27B C28B H28B 119.3
C23B C28B H28B 119.3
C30B C29B C34B 117.8(6)
C30B C29B P1B 118.9(5)
C34B C29B P1B 123.0(5)
C31B C30B C29B 121.0(6)
C31B C30B H30B 119.5
C29B C30B H30B 119.5
C30B C31B C32B 119.9(7)
C30B C31B H31B 120.1
C32B C31B H31B 120.1
C33B C32B C31B 120.0(7)
C33B C32B H32B 120.0
C31B C32B H32B 120.0
C34B C33B C32B 119.4(6)
C34B C33B H33B 120.3
C32B C33B H33B 120.3
C33B C34B C29B 121.8(7)
C33B C34B H34B 119.1
C29B C34B H34B 119.1

loop_
_geom_bond_atom_site_label_1
_geom_bond_atom_site_label_2
_geom_bond_distance
Au1A P1A 2.2655(19)
Au1A S2A 2.3190(19)
S1A C2A 1.755(7)
S1A H1A 1.20(8)
S2A C6A 1.772(7)
P1A C29A 1.813(7)
P1A C23A 1.827(7)
P1A C17A 1.833(8)
O1A C11A 1.223(9)
O2A C11A 1.348(9)
O2A C12A 1.473(9)
O3A C14A 1.217(9)
O4A C14A 1.336(8)
O4A C15A 1.447(9)
C1A C2A 1.401(10)
C1A C9A 1.434(10)
C1A C11A 1.442(11)
C2A C3A 1.417(11)
C3A C10A 1.417(10)
C3A C14A 1.479(11)
C4A C5A 1.370(9)
C4A C10A 1.383(10)
C4A H4A 0.9500
C5A C6A 1.408(10)
C5A H5A 0.9500
C6A C7A 1.389(10)
C7A C8A 1.365(9)
C7A H7A 0.9500
C8A C9A 1.398(9)
C8A H8A 0.9500
C9A C10A 1.441(10)
C12A C13A 1.507(10)
C12A H12A 0.9900
C12A H12B 0.9900
C13A H13A 0.9800
C13A H13B 0.9800
C13A H13C 0.9800
C15A C16A 1.500(11)
C15A H15A 0.9900
C15A H15B 0.9900
C16A H16A 0.9800
C16A H16B 0.9800
C16A H16C 0.9800
C17A C22A 1.380(11)
C17A C18A 1.397(9)
C18A C19A 1.376(10)
C18A H18A 0.9500
C19A C20A 1.360(11)
C19A H19A 0.9500
C20A C21A 1.370(10)
C20A H20A 0.9500
C21A C22A 1.376(11)
C21A H21A 0.9500
C22A H22A 0.9500
C23A C24A 1.375(10)
C23A C28A 1.407(10)
C24A C25A 1.390(10)
C24A H24A 0.9500
C25A C26A 1.373(11)
C25A H25A 0.9500
C26A C27A 1.368(11)
C26A H26A 0.9500
C27A C28A 1.388(9)
C27A H27A 0.9500
C28A H28A 0.9500
C29A C30A 1.381(9)
C29A C34A 1.397(9)
C30A C31A 1.386(10)
C30A H30A 0.9500
C31A C32A 1.386(9)
C31A H31A 0.9500
C32A C33A 1.365(10)
C32A H32A 0.9500
C33A C34A 1.380(9)
C33A H33A 0.9500
C34A H34A 0.9500
Au1B P1B 2.260(2)
Au1B S2B 2.3191(19)
S1B C2B 1.756(7)
S1B H1B 1.15(8)
S2B C6B 1.780(7)
P1B C17B 1.815(8)
P1B C29B 1.816(7)
P1B C23B 1.823(7)
O1B C11B 1.229(9)
O2B C11B 1.354(9)
O2B C12B 1.434(8)
O3B C14B 1.216(9)
O4B C14B 1.347(8)
O4B C15B 1.451(8)
C1B C9B 1.429(10)
C1B C2B 1.434(10)
C1B C11B 1.444(11)
C2B C3B 1.412(10)
C3B C10B 1.426(10)
C3B C14B 1.458(10)
C4B C5B 1.357(9)
C4B C10B 1.413(9)
C4B H4B 0.9500
C5B C6B 1.386(10)
C5B H5B 0.9500
C6B C7B 1.391(10)
C7B C8B 1.392(9)
C7B H7B 0.9500
C8B C9B 1.396(9)
C8B H8B 0.9500
C9B C10B 1.462(10)
C12B C13B 1.498(10)
C12B H12C 0.9900
C12B H12D 0.9900
C13B H13D 0.9800
C13B H13E 0.9800
C13B H13F 0.9800
C15B C16B 1.501(11)
C15B H15C 0.9900
C15B H15D 0.9900
C16B H16D 0.9800
C16B H16E 0.9800
C16B H16F 0.9800
C17B C22B 1.379(11)
C17B C18B 1.401(9)
C18B C19B 1.369(10)
C18B H18B 0.9500
C19B C20B 1.378(11)
C19B H19B 0.9500
C20B C21B 1.401(11)
C20B H20B 0.9500
C21B C22B 1.385(11)
C21B H21B 0.9500
C22B H22B 0.9500
C23B C28B 1.378(10)
C23B C24B 1.394(10)
C24B C25B 1.394(9)
C24B H24B 0.9500
C25B C26B 1.336(11)
C25B H25B 0.9500
C26B C27B 1.408(10)
C26B H26B 0.9500
C27B C28B 1.374(10)
C27B H27B 0.9500
C28B H28B 0.9500
C29B C30B 1.396(9)
C29B C34B 1.401(8)
C30B C31B 1.369(10)
C30B H30B 0.9500
C31B C32B 1.400(10)
C31B H31B 0.9500
C32B C33B 1.385(10)
C32B H32B 0.9500
C33B C34B 1.368(10)
C33B H33B 0.9500
C34B H34B 0.9500

loop_
_geom_hbond_atom_site_label_D
_geom_hbond_atom_site_label_H
_geom_hbond_atom_site_label_A
_geom_hbond_distance_DH
_geom_hbond_distance_HA
_geom_hbond_distance_DA
_geom_hbond_angle_DHA
S1A H1A O1A 1.20(8) 2.01(8) 3.029(6) 140(5)
S1B H1B O1B 1.15(8) 2.13(8) 3.041(6) 134(5)

loop_
_geom_torsion_atom_site_label_1
_geom_torsion_atom_site_label_2
_geom_torsion_atom_site_label_3
_geom_torsion_atom_site_label_4
_geom_torsion
C9A C1A C2A C3A -2.2(8)
C11A C1A C2A C3A 175.6(7)
C9A C1A C2A S1A 178.8(5)
C11A C1A C2A S1A -3.4(10)
C1A C2A C3A C10A 2.8(8)
S1A C2A C3A C10A -178.2(5)
C1A C2A C3A C14A -172.1(7)
S1A C2A C3A C14A 6.9(10)
C10A C4A C5A C6A -3.2(12)
C4A C5A C6A C7A -2.4(11)
C4A C5A C6A S2A -179.2(6)
Au1A S2A C6A C7A 24.2(6)
Au1A S2A C6A C5A -158.9(4)
C5A C6A C7A C8A 4.9(11)
S2A C6A C7A C8A -178.5(5)
C6A C7A C8A C9A -1.3(12)
C7A C8A C9A C1A 177.4(7)
C7A C8A C9A C10A -2.3(11)
C2A C1A C9A C8A -178.9(6)
C11A C1A C9A C8A 3.4(12)
C2A C1A C9A C10A 0.8(7)
C11A C1A C9A C10A -176.8(7)
C5A C4A C10A C3A -176.5(7)
C5A C4A C10A C9A 4.2(12)
C2A C3A C10A C4A 178.4(6)
C14A C3A C10A C4A -6.6(11)
C2A C3A C10A C9A -2.2(8)
C14A C3A C10A C9A 172.9(6)
C8A C9A C10A C4A 0.0(11)
C1A C9A C10A C4A -179.7(6)
C8A C9A C10A C3A -179.4(6)
C1A C9A C10A C3A 0.8(7)
C12A O2A C11A O1A -2.4(9)
C12A O2A C11A C1A 178.3(6)
C2A C1A C11A O1A 4.5(12)
C9A C1A C11A O1A -178.2(6)
C2A C1A C11A O2A -176.2(6)
C9A C1A C11A O2A 1.1(11)
C11A O2A C12A C13A -178.3(6)
C15A O4A C14A O3A -5.1(10)
C15A O4A C14A C3A 173.1(6)
C2A C3A C14A O3A 158.3(7)
C10A C3A C14A O3A -15.8(12)
C2A C3A C14A O4A -19.8(10)
C10A C3A C14A O4A 166.1(6)
C14A O4A C15A C16A 78.1(9)
C29A P1A C17A C22A -21.0(7)
C23A P1A C17A C22A 89.9(7)
Au1A P1A C17A C22A -146.3(6)
C29A P1A C17A C18A 163.1(5)
C23A P1A C17A C18A -86.1(6)
Au1A P1A C17A C18A 37.7(6)
C22A C17A C18A C19A -0.7(10)
P1A C17A C18A C19A 175.4(5)
C17A C18A C19A C20A 1.3(10)
C18A C19A C20A C21A -0.1(11)
C19A C20A C21A C22A -1.6(12)
C20A C21A C22A C17A 2.1(12)
C18A C17A C22A C21A -1.0(11)
P1A C17A C22A C21A -176.9(6)
C29A P1A C23A C24A -109.6(6)
C17A P1A C23A C24A 138.9(6)
Au1A P1A C23A C24A 16.0(6)
C29A P1A C23A C28A 70.0(6)
C17A P1A C23A C28A -41.6(6)
Au1A P1A C23A C28A -164.5(5)
C28A C23A C24A C25A -1.0(11)
P1A C23A C24A C25A 178.5(6)
C23A C24A C25A C26A 0.5(12)
C24A C25A C26A C27A -0.2(12)
C25A C26A C27A C28A 0.4(11)
C26A C27A C28A C23A -0.8(10)
C24A C23A C28A C27A 1.1(10)
P1A C23A C28A C27A -178.4(5)
C23A P1A C29A C30A -159.7(6)
C17A P1A C29A C30A -48.8(7)
Au1A P1A C29A C30A 75.2(7)
C23A P1A C29A C34A 23.5(7)
C17A P1A C29A C34A 134.4(6)
Au1A P1A C29A C34A -101.5(6)
C34A C29A C30A C31A -0.7(11)
P1A C29A C30A C31A -177.5(6)
C29A C30A C31A C32A 0.6(11)
C30A C31A C32A C33A 0.2(11)
C31A C32A C33A C34A -0.8(11)
C32A C33A C34A C29A 0.7(11)
C30A C29A C34A C33A 0.1(11)
P1A C29A C34A C33A 176.8(6)
C9B C1B C2B C3B -2.2(7)
C11B C1B C2B C3B -179.7(7)
C9B C1B C2B S1B 179.0(5)
C11B C1B C2B S1B 1.5(10)
C1B C2B C3B C10B 2.7(7)
S1B C2B C3B C10B -178.5(5)
C1B C2B C3B C14B -177.0(6)
S1B C2B C3B C14B 1.8(10)
C10B C4B C5B C6B -3.3(12)
C4B C5B C6B C7B -2.6(11)
C4B C5B C6B S2B -178.7(6)
Au1B S2B C6B C5B -154.3(4)
Au1B S2B C6B C7B 29.4(5)
C5B C6B C7B C8B 5.3(11)
S2B C6B C7B C8B -178.8(5)
C6B C7B C8B C9B -1.1(12)
C7B C8B C9B C1B 177.8(6)
C7B C8B C9B C10B -3.1(11)
C2B C1B C9B C8B -179.9(6)
C11B C1B C9B C8B -2.5(12)
C2B C1B C9B C10B 0.8(7)
C11B C1B C9B C10B 178.2(7)
C5B C4B C10B C3B -176.8(7)
C5B C4B C10B C9B 4.1(12)
C2B C3B C10B C4B 178.6(6)
C14B C3B C10B C4B -1.6(11)
C2B C3B C10B C9B -2.1(7)
C14B C3B C10B C9B 177.6(6)
C8B C9B C10B C4B 0.7(11)
C1B C9B C10B C4B -180.0(6)
C8B C9B C10B C3B -178.5(6)
C1B C9B C10B C3B 0.8(7)
C12B O2B C11B O1B -1.8(10)
C12B O2B C11B C1B 179.1(6)
C9B C1B C11B O1B -180.0(7)
C2B C1B C11B O1B -3.0(12)
C9B C1B C11B O2B -0.9(11)
C2B C1B C11B O2B 176.1(6)
C11B O2B C12B C13B 179.3(6)
C15B O4B C14B O3B 4.0(10)
C15B O4B C14B C3B -174.7(6)
C2B C3B C14B O3B -169.3(7)
C10B C3B C14B O3B 11.1(11)
C2B C3B C14B O4B 9.5(10)
C10B C3B C14B O4B -170.2(6)
C14B O4B C15B C16B -178.0(6)
C29B P1B C17B C22B -18.8(7)
C23B P1B C17B C22B 92.6(6)
Au1B P1B C17B C22B -144.4(5)
C29B P1B C17B C18B 162.5(5)
C23B P1B C17B C18B -86.2(6)
Au1B P1B C17B C18B 36.8(6)
C22B C17B C18B C19B -1.7(10)
P1B C17B C18B C19B 177.1(5)
C17B C18B C19B C20B 0.9(11)
C18B C19B C20B C21B -0.1(12)
C19B C20B C21B C22B 0.2(12)
C18B C17B C22B C21B 1.8(11)
P1B C17B C22B C21B -177.0(6)
C20B C21B C22B C17B -1.0(12)
C17B P1B C23B C28B -7.5(7)
C29B P1B C23B C28B 103.7(6)
Au1B P1B C23B C28B -131.3(5)
C17B P1B C23B C24B 173.5(5)
C29B P1B C23B C24B -75.3(6)
Au1B P1B C23B C24B 49.7(6)
C28B C23B C24B C25B -2.7(10)
P1B C23B C24B C25B 176.3(5)
C23B C24B C25B C26B 3.8(10)
C24B C25B C26B C27B -2.0(11)
C25B C26B C27B C28B -0.9(11)
C26B C27B C28B C23B 2.0(10)
C24B C23B C28B C27B -0.2(10)
P1B C23B C28B C27B -179.2(5)
C17B P1B C29B C30B -63.8(7)
C23B P1B C29B C30B -174.7(6)
Au1B P1B C29B C30B 61.5(7)
C17B P1B C29B C34B 121.0(6)
C23B P1B C29B C34B 10.0(7)
Au1B P1B C29B C34B -113.8(6)
C34B C29B C30B C31B -4.3(12)
P1B C29B C30B C31B -179.8(7)
C29B C30B C31B C32B 3.7(13)
C30B C31B C32B C33B -1.1(13)
C31B C32B C33B C34B -0.7(12)
C32B C33B C34B C29B 0.1(12)
C30B C29B C34B C33B 2.4(11)
P1B C29B C34B C33B 177.7(6)
